data_4517774
loop_
_publ_author_name
'Liu, Wentan'
'Yang, Wu'
'Zhu, Jiefeng'
'Guo, Yonghong'
'Wang, Na'
'Ke, Jie'
'Yu, Peiyuan'
'He, Chuan'

_publ_section_title
;
 Dual-Ligand-Enabled Ir(III)-Catalyzed Enantioselective C--H Amidation for
 the Synthesis of Chiral Sulfoxides
;
_journal_issue 13
_journal_name_full 'ACS Catalysis'
_journal_page_first 7207
_journal_page_last 7215
_journal_paper_doi 10.1021/acscatal.0c02109
_journal_volume 10
_journal_year 2020
_chemical_absolute_configuration ad
_chemical_formula_moiety 'C21 H17 Br2 N O2 S'
_chemical_formula_sum 'C21 H17 Br2 N O2 S'
_chemical_formula_weight 507.24
_space_group_crystal_system triclinic
_space_group_IT_number 1
_space_group_name_Hall 'P 1'
_space_group_name_H-M_alt 'P 1'
_atom_sites_solution_hydrogens geom
_atom_sites_solution_primary dual
_audit_creation_date 2020-06-03
_audit_creation_method
;
Olex2 1.2
(compiled 2018.05.29 svn.r3508 for OlexSys, GUI svn.r5506)
;
_cell_angle_alpha 87.720(8)
_cell_angle_beta 86.471(8)
_cell_angle_gamma 89.947(7)
_cell_formula_units_Z 2
_cell_length_a 5.2215(13)
_cell_length_b 7.9597(19)
_cell_length_c 23.385(6)
_cell_measurement_reflns_used 9839
_cell_measurement_temperature 100(2)
_cell_measurement_theta_max 27.51
_cell_measurement_theta_min 2.67
_cell_volume 969.3(4)
_computing_cell_refinement 'SAINT V8.38A (?, 2016)'
_computing_data_reduction 'SAINT V8.38A (?, 2016)'
_computing_molecular_graphics 'Olex2 (Dolomanov et al., 2009)'
_computing_publication_material 'Olex2 (Dolomanov et al., 2009)'
_computing_structure_refinement 'XL (Sheldrick, 2008)'
_computing_structure_solution 'ShelXT (Sheldrick, 2015)'
_diffrn_ambient_temperature 100.0
_diffrn_detector_area_resol_mean 7.9
_diffrn_detector_type 'CMOS area detector'
_diffrn_measured_fraction_theta_full 0.999
_diffrn_measured_fraction_theta_max 0.997
_diffrn_measurement_device 'three-circle diffractometer'
_diffrn_measurement_device_type 'Bruker CMOS area detector'
_diffrn_measurement_method '\f and \w scans'
_diffrn_radiation_type MoK\a
_diffrn_radiation_wavelength 0.71073
_diffrn_reflns_av_R_equivalents 0.0713
_diffrn_reflns_av_unetI/netI 0.0926
_diffrn_reflns_Laue_measured_fraction_full 0.999
_diffrn_reflns_Laue_measured_fraction_max 0.997
_diffrn_reflns_limit_h_max 6
_diffrn_reflns_limit_h_min -6
_diffrn_reflns_limit_k_max 10
_diffrn_reflns_limit_k_min -10
_diffrn_reflns_limit_l_max 30
_diffrn_reflns_limit_l_min -30
_diffrn_reflns_number 20397
_diffrn_reflns_point_group_measured_fraction_full 0.984
_diffrn_reflns_point_group_measured_fraction_max 0.977
_diffrn_reflns_theta_full 25.242
_diffrn_reflns_theta_max 27.548
_diffrn_reflns_theta_min 2.561
_diffrn_standards_number 0
_exptl_absorpt_coefficient_mu 4.306
_exptl_absorpt_correction_T_max 0.0949
_exptl_absorpt_correction_T_min 0.0463
_exptl_absorpt_correction_type multi-scan
_exptl_absorpt_process_details
'SADABS-2016/2 (Bruker,2016/2) was used for absorption correction. wR2(int) was 0.1382 before and 0.0880 after correction. The Ratio of minimum to maximum transmission is 0.4879. The \l/2 correction factor is Not present.'
_exptl_crystal_colour colourless
_exptl_crystal_colour_primary colourless
_exptl_crystal_density_diffrn 1.738
_exptl_crystal_description plate
_exptl_crystal_F_000 504
_exptl_crystal_size_max 0.42
_exptl_crystal_size_mid 0.41
_exptl_crystal_size_min 0.04
_refine_diff_density_max 2.835
_refine_diff_density_min -1.237
_refine_diff_density_rms 0.188
_refine_ls_abs_structure_details
;
 Flack x determined using 2972 quotients [(I+)-(I-)]/[(I+)+(I-)]
 (Parsons, Flack and Wagner, Acta Cryst. B69 (2013) 249-259).
;
_refine_ls_abs_structure_Flack 0.040(18)
_refine_ls_extinction_coef 0.016(3)
_refine_ls_extinction_expression Fc^*^=kFc[1+0.001xFc^2^\l^3^/sin(2\q)]^-1/4^
_refine_ls_extinction_method 'SHELXL-2016/6 (Sheldrick 2016)'
_refine_ls_goodness_of_fit_ref 1.032
_refine_ls_hydrogen_treatment constr
_refine_ls_matrix_type full
_refine_ls_number_parameters 488
_refine_ls_number_reflns 8754
_refine_ls_number_restraints 39
_refine_ls_restrained_S_all 1.031
_refine_ls_R_factor_all 0.1000
_refine_ls_R_factor_gt 0.0875
_refine_ls_shift/su_max 0.000
_refine_ls_shift/su_mean 0.000
_refine_ls_structure_factor_coef Fsqd
_refine_ls_weighting_details 'w=1/[\s^2^(Fo^2^)+(0.0944P)^2^+17.4523P] where P=(Fo^2^+2Fc^2^)/3'
_refine_ls_weighting_scheme calc
_refine_ls_wR_factor_gt 0.2155
_refine_ls_wR_factor_ref 0.2280
_reflns_Friedel_coverage 0.960
_reflns_Friedel_fraction_full 0.968
_reflns_Friedel_fraction_max 0.958
_reflns_number_gt 7778
_reflns_number_total 8754
_reflns_threshold_expression 'I > 2\s(I)'
_cod_data_source_file cs0c02109_si_007.cif
_cod_data_source_block cxy1309_0m
_cod_depositor_comments
;Adding full bibliography for 4517774--4517778.cif.

 Adding full bibliography for 4517774--4517778.cif.
;
_cod_database_code 4517774
_shelx_shelxl_version_number 2016/6
_shelx_space_group_comment
;
The symmetry employed for this shelxl refinement is uniquely defined
by the following loop, which should always be used as a source of
symmetry information in preference to the above space-group names.
They are only intended as comments.
;
_shelx_estimated_absorpt_t_max 0.847
_shelx_estimated_absorpt_t_min 0.265
_olex2_refinement_description
;
1. Fixed Uiso
 At 1.2 times of:
  All C(H) groups, All C(H,H) groups, All N(H) groups
2. Uiso/Uaniso restraints and constraints
Uanis(C4) \\sim Ueq, Uanis(C11) \\sim Ueq, Uanis(C17) \\sim Ueq, Uanis(C41)
\\sim Ueq, Uanis(C36) \\sim Ueq, Uanis(C37) \\sim Ueq: with sigma of 0.01 and
sigma for terminal atoms of 0.02
3.a Secondary CH2 refined with riding coordinates:
 C5(H5A,H5B), C6(H6A,H6B), C25(H25A,H25B), C26(H26A,H26B)
3.b Aromatic/amide H refined with riding coordinates:
 N1(H1), C42(H42), N3(H3A), C40(H40), C41(H41), C2(H2), C3(H3), C11(H11),
 C12(H12), C13(H13), C14(H14), C15(H15), C16(H16), C18(H18), C19(H19), C20(H20),
  C22(H22), C23(H23), C31(H31), C32(H32), C33(H33), C34(H34), C35(H35),
 C36(H36), C38(H38), C39(H39)
;
_olex2_submission_special_instructions 'No special instructions were received'

loop_
_space_group_symop_operation_xyz
'x, y, z'

loop_
_atom_site_label
_atom_site_type_symbol
_atom_site_fract_x
_atom_site_fract_y
_atom_site_fract_z
_atom_site_U_iso_or_equiv
_atom_site_adp_type
_atom_site_occupancy
_atom_site_site_symmetry_order
_atom_site_calc_flag
_atom_site_refinement_flags_posn
_atom_site_refinement_flags_adp
_atom_site_refinement_flags_occupancy
_atom_site_disorder_assembly
_atom_site_disorder_group
Br1 Br 1.0240(4) 1.6596(2) 0.05114(9) 0.0360(5) Uani 1 1 d . . . . .
Br2 Br 1.5256(3) 0.80870(19) 0.46493(8) 0.0258(4) Uani 1 1 d . . . . .
Br3 Br 0.9911(4) 1.0612(2) 0.94915(9) 0.0355(5) Uani 1 1 d . . . . .
Br4 Br 0.4642(3) 0.30054(19) 0.53790(8) 0.0254(4) Uani 1 1 d . . . . .
S1 S 1.0739(7) 1.5567(5) 0.35888(18) 0.0176(8) Uani 1 1 d . . . . .
S2 S 0.9202(7) 1.0233(5) 0.64184(18) 0.0174(8) Uani 1 1 d . . . . .
O1 O 1.341(2) 1.5466(16) 0.3310(6) 0.026(3) Uani 1 1 d . . . . .
O2 O 1.705(2) 1.1077(14) 0.2683(5) 0.019(2) Uani 1 1 d . . . . .
O3 O 0.656(2) 1.0082(16) 0.6694(6) 0.027(3) Uani 1 1 d . . . . .
O4 O 0.293(2) 0.5545(15) 0.7345(5) 0.021(2) Uani 1 1 d . . . . .
N1 N 1.271(3) 1.1475(18) 0.2787(6) 0.019(3) Uani 1 1 d . . . . .
H1 H 1.132097 1.170408 0.260401 0.023 Uiso 1 1 calc R . . . .
C42 C 1.134(3) 1.056(2) 0.4570(7) 0.019(3) Uani 1 1 d . . . . .
H42 H 1.090951 1.027468 0.496275 0.023 Uiso 1 1 calc R . . . .
N3 N 0.720(3) 0.5979(17) 0.7227(6) 0.021(3) Uani 1 1 d . . . . .
H3A H 0.858874 0.619315 0.740747 0.025 Uiso 1 1 calc R . . . .
C40 C 0.853(3) 0.544(2) 0.5446(8) 0.021(3) Uani 1 1 d . . . . .
H40 H 0.887829 0.528252 0.504840 0.025 Uiso 1 1 calc R . . . .
C41 C 0.992(3) 0.6633(19) 0.5739(7) 0.018(3) Uani 1 1 d . U . . .
H41 H 1.121734 0.728568 0.553203 0.022 Uiso 1 1 calc R . . . .
C1 C 0.991(3) 1.657(2) 0.1332(9) 0.026(4) Uani 1 1 d . . . . .
C2 C 0.783(4) 1.580(2) 0.1614(9) 0.029(4) Uani 1 1 d . . . . .
H2 H 0.661236 1.522184 0.140965 0.034 Uiso 1 1 calc R . . . .
C3 C 0.755(3) 1.588(2) 0.2214(8) 0.023(3) Uani 1 1 d . . . . .
H3 H 0.613615 1.533066 0.241840 0.027 Uiso 1 1 calc R . . . .
C4 C 0.932(3) 1.677(2) 0.2515(7) 0.017(3) Uani 1 1 d . U . . .
C5 C 0.895(3) 1.7021(19) 0.3141(7) 0.018(3) Uani 1 1 d . . . . .
H5A H 0.710401 1.690618 0.325609 0.022 Uiso 1 1 calc R . . . .
H5B H 0.947191 1.818322 0.321654 0.022 Uiso 1 1 calc R . . . .
C6 C 0.912(3) 1.364(2) 0.3428(8) 0.019(3) Uani 1 1 d . . . . .
H6A H 0.731219 1.366546 0.358114 0.023 Uiso 1 1 calc R . . . .
H6B H 0.914734 1.352074 0.300831 0.023 Uiso 1 1 calc R . . . .
C7 C 1.050(3) 1.221(2) 0.3701(7) 0.018(3) Uani 1 1 d . . . . .
C8 C 1.241(3) 1.127(2) 0.3401(7) 0.016(3) Uani 1 1 d . . . . .
C9 C 1.494(3) 1.135(2) 0.2465(8) 0.018(3) Uani 1 1 d . . . . .
C10 C 1.478(3) 1.150(2) 0.1834(7) 0.017(3) Uani 1 1 d . . . . .
C11 C 1.284(3) 1.237(2) 0.1574(8) 0.022(3) Uani 1 1 d . U . . .
H11 H 1.154905 1.292376 0.180066 0.026 Uiso 1 1 calc R . . . .
C12 C 1.279(4) 1.242(2) 0.0991(8) 0.030(4) Uani 1 1 d . . . . .
H12 H 1.146676 1.301316 0.080689 0.036 Uiso 1 1 calc R . . . .
C13 C 1.470(4) 1.159(3) 0.0669(8) 0.031(4) Uani 1 1 d . . . . .
H13 H 1.464885 1.163095 0.026305 0.038 Uiso 1 1 calc R . . . .
C14 C 1.139(3) 1.751(2) 0.2194(8) 0.022(3) Uani 1 1 d . . . . .
H14 H 1.263548 1.809093 0.238955 0.027 Uiso 1 1 calc R . . . .
C15 C 1.172(3) 1.743(2) 0.1614(8) 0.022(3) Uani 1 1 d . . . . .
H15 H 1.314872 1.795903 0.140896 0.026 Uiso 1 1 calc R . . . .
C16 C 1.004(3) 1.181(2) 0.4282(8) 0.020(3) Uani 1 1 d . . . . .
H16 H 0.877543 1.243584 0.449167 0.024 Uiso 1 1 calc R . . . .
C17 C 1.335(3) 0.9720(19) 0.4255(8) 0.022(3) Uani 1 1 d . U . . .
C18 C 1.375(3) 1.003(2) 0.3695(8) 0.020(3) Uani 1 1 d . . . . .
H18 H 1.500080 0.938292 0.348820 0.024 Uiso 1 1 calc R . . . .
C19 C 1.662(4) 1.075(2) 0.0909(8) 0.030(4) Uani 1 1 d . . . . .
H19 H 1.790043 1.020158 0.067851 0.036 Uiso 1 1 calc R . . . .
C20 C 1.667(3) 1.069(2) 0.1507(7) 0.021(3) Uani 1 1 d . . . . .
H20 H 1.799364 1.009498 0.168802 0.025 Uiso 1 1 calc R . . . .
C21 C 1.015(3) 1.079(2) 0.8683(7) 0.020(3) Uani 1 1 d . . . . .
C22 C 0.831(4) 1.170(2) 0.8400(8) 0.027(4) Uani 1 1 d . . . . .
H22 H 0.689079 1.217252 0.861003 0.032 Uiso 1 1 calc R . . . .
C23 C 0.857(3) 1.191(2) 0.7803(8) 0.021(3) Uani 1 1 d . . . . .
H23 H 0.732191 1.252699 0.760579 0.025 Uiso 1 1 calc R . . . .
C24 C 1.065(3) 1.1212(19) 0.7495(8) 0.020(3) Uani 1 1 d . . . . .
C25 C 1.105(3) 1.1561(19) 0.6855(7) 0.017(3) Uani 1 1 d . . . . .
H25A H 1.289566 1.141977 0.674248 0.021 Uiso 1 1 calc R . . . .
H25B H 1.060278 1.274894 0.676937 0.021 Uiso 1 1 calc R . . . .
C26 C 1.080(3) 0.826(2) 0.6584(9) 0.024(4) Uani 1 1 d . . . . .
H26A H 1.261262 0.831275 0.643311 0.029 Uiso 1 1 calc R . . . .
H26B H 1.077172 0.805503 0.700516 0.029 Uiso 1 1 calc R . . . .
C27 C 0.944(3) 0.6866(19) 0.6318(7) 0.015(3) Uani 1 1 d . . . . .
C28 C 0.752(3) 0.5882(19) 0.6624(7) 0.015(3) Uani 1 1 d . . . . .
C29 C 0.499(3) 0.5776(19) 0.7553(7) 0.017(3) Uani 1 1 d . . . . .
C30 C 0.524(3) 0.5779(19) 0.8182(8) 0.020(3) Uani 1 1 d . . . . .
C31 C 0.718(3) 0.6613(19) 0.8445(8) 0.023(3) Uani 1 1 d . . . . .
H31 H 0.845474 0.722025 0.821494 0.027 Uiso 1 1 calc R . . . .
C32 C 0.726(4) 0.657(2) 0.9034(9) 0.028(4) Uani 1 1 d . . . . .
H32 H 0.858618 0.714856 0.920566 0.034 Uiso 1 1 calc R . . . .
C33 C 0.546(3) 0.569(2) 0.9373(8) 0.026(4) Uani 1 1 d . . . . .
H33 H 0.555806 0.562896 0.977725 0.031 Uiso 1 1 calc R . . . .
C34 C 1.247(3) 1.028(2) 0.7781(9) 0.025(4) Uani 1 1 d . . . . .
H34 H 1.387786 0.979135 0.757081 0.030 Uiso 1 1 calc R . . . .
C35 C 1.224(3) 1.008(2) 0.8373(9) 0.025(4) Uani 1 1 d . . . . .
H35 H 1.348647 0.945017 0.856943 0.030 Uiso 1 1 calc R . . . .
C36 C 0.613(3) 0.4732(19) 0.6343(7) 0.014(3) Uani 1 1 d . U . . .
H36 H 0.482989 0.407872 0.654741 0.017 Uiso 1 1 calc R . . . .
C37 C 0.665(3) 0.454(2) 0.5758(8) 0.020(3) Uani 1 1 d . U . . .
C38 C 0.349(4) 0.489(3) 0.9123(8) 0.030(4) Uani 1 1 d . . . . .
H38 H 0.221389 0.429809 0.935899 0.036 Uiso 1 1 calc R . . . .
C39 C 0.335(3) 0.494(2) 0.8526(8) 0.023(4) Uani 1 1 d . . . . .
H39 H 0.197647 0.439952 0.835835 0.028 Uiso 1 1 calc R . . . .

loop_
_atom_site_aniso_label
_atom_site_aniso_U_11
_atom_site_aniso_U_22
_atom_site_aniso_U_33
_atom_site_aniso_U_23
_atom_site_aniso_U_13
_atom_site_aniso_U_12
Br1 0.0445(12) 0.0350(11) 0.0279(10) 0.0046(8) -0.0001(8) 0.0085(8)
Br2 0.0172(8) 0.0275(9) 0.0315(9) 0.0112(7) 0.0001(6) 0.0054(6)
Br3 0.0454(12) 0.0335(11) 0.0271(10) -0.0006(8) 0.0015(8) -0.0029(8)
Br4 0.0192(8) 0.0246(9) 0.0328(9) -0.0110(7) 0.0006(7) -0.0034(6)
S1 0.0137(17) 0.0133(17) 0.026(2) -0.0038(14) -0.0014(14) 0.0001(13)
S2 0.0109(17) 0.0140(17) 0.027(2) 0.0016(14) -0.0004(14) 0.0027(13)
O1 0.016(6) 0.022(6) 0.039(8) -0.001(5) 0.001(5) 0.004(5)
O2 0.011(5) 0.017(6) 0.027(6) 0.000(5) 0.001(4) -0.003(4)
O3 0.016(6) 0.024(6) 0.040(8) 0.003(5) 0.000(5) 0.000(5)
O4 0.015(5) 0.024(6) 0.024(6) 0.001(5) 0.001(4) 0.002(4)
N1 0.013(6) 0.026(7) 0.018(7) -0.001(5) 0.003(5) 0.006(5)
C42 0.019(8) 0.016(7) 0.021(8) 0.003(6) -0.004(6) 0.005(6)
N3 0.019(7) 0.018(7) 0.027(8) -0.004(6) -0.008(5) -0.003(5)
C40 0.017(8) 0.020(8) 0.025(8) 0.001(6) 0.001(6) 0.008(6)
C41 0.009(6) 0.014(6) 0.029(7) 0.004(6) 0.007(5) 0.001(5)
C1 0.018(8) 0.015(8) 0.044(11) 0.002(7) -0.001(7) 0.005(6)
C2 0.024(9) 0.020(8) 0.043(11) -0.008(8) -0.004(8) 0.011(7)
C3 0.021(8) 0.018(8) 0.028(9) 0.009(7) -0.001(6) 0.005(6)
C4 0.006(6) 0.017(7) 0.026(7) -0.001(6) -0.004(5) 0.002(5)
C5 0.016(7) 0.012(7) 0.027(8) -0.002(6) -0.002(6) 0.007(6)
C6 0.009(7) 0.016(8) 0.034(9) -0.006(7) -0.005(6) 0.000(6)
C7 0.010(7) 0.017(7) 0.027(8) 0.001(6) -0.005(6) 0.001(5)
C8 0.013(7) 0.014(7) 0.022(8) -0.004(6) 0.000(6) -0.002(6)
C9 0.010(7) 0.013(7) 0.032(9) -0.002(6) -0.004(6) 0.004(5)
C10 0.012(7) 0.017(7) 0.024(8) -0.002(6) 0.001(6) 0.001(6)
C11 0.012(6) 0.025(7) 0.029(8) 0.007(6) -0.009(6) 0.003(6)
C12 0.039(10) 0.022(9) 0.031(10) 0.000(7) -0.009(8) 0.007(7)
C13 0.044(12) 0.031(10) 0.019(9) 0.005(7) -0.006(8) 0.007(8)
C14 0.015(7) 0.019(8) 0.033(9) 0.004(7) 0.002(6) 0.004(6)
C15 0.020(8) 0.015(7) 0.030(9) 0.006(6) 0.002(6) 0.004(6)
C16 0.011(7) 0.012(7) 0.036(10) 0.002(6) -0.001(6) 0.002(5)
C17 0.027(7) 0.007(6) 0.033(8) 0.001(6) -0.008(6) 0.000(5)
C18 0.014(7) 0.017(8) 0.029(9) -0.006(6) -0.001(6) 0.008(6)
C19 0.037(10) 0.029(10) 0.023(9) 0.000(7) 0.004(7) 0.007(8)
C20 0.014(8) 0.033(9) 0.016(8) -0.002(7) -0.001(6) 0.010(7)
C21 0.015(7) 0.028(9) 0.019(8) -0.003(7) -0.001(6) -0.004(6)
C22 0.029(9) 0.013(7) 0.038(10) -0.003(7) 0.003(7) 0.007(6)
C23 0.016(7) 0.014(7) 0.034(9) -0.006(7) 0.001(6) -0.007(6)
C24 0.019(8) 0.010(7) 0.031(9) 0.001(6) -0.001(6) -0.005(6)
C25 0.007(6) 0.015(7) 0.029(8) 0.002(6) 0.005(6) -0.001(5)
C26 0.017(8) 0.018(8) 0.038(10) -0.008(7) 0.003(7) 0.001(6)
C27 0.008(6) 0.016(7) 0.020(7) 0.004(6) -0.003(5) 0.002(5)
C28 0.016(7) 0.010(7) 0.018(7) 0.003(5) 0.003(6) 0.000(5)
C29 0.014(7) 0.009(7) 0.028(8) -0.003(6) 0.002(6) -0.001(5)
C30 0.018(8) 0.010(7) 0.031(9) 0.001(6) -0.002(6) 0.001(6)
C31 0.028(9) 0.008(7) 0.033(9) -0.005(6) -0.005(7) 0.000(6)
C32 0.030(9) 0.020(8) 0.034(10) -0.001(7) -0.003(7) 0.006(7)
C33 0.022(8) 0.032(10) 0.025(9) 0.003(7) 0.002(7) 0.007(7)
C34 0.018(8) 0.016(8) 0.042(11) -0.007(7) 0.001(7) -0.002(6)
C35 0.019(8) 0.015(8) 0.040(10) 0.006(7) -0.002(7) 0.000(6)
C36 0.006(6) 0.017(6) 0.020(7) -0.003(5) -0.001(5) -0.001(5)
C37 0.015(6) 0.013(6) 0.035(8) -0.006(6) -0.010(6) -0.001(5)
C38 0.023(9) 0.035(10) 0.031(10) 0.002(8) 0.004(7) -0.004(7)
C39 0.013(7) 0.019(8) 0.039(10) -0.007(7) 0.006(7) -0.002(6)

loop_
_atom_type_symbol
_atom_type_description
_atom_type_scat_dispersion_real
_atom_type_scat_dispersion_imag
_atom_type_scat_source
C C 0.0033 0.0016 'International Tables Vol C Tables 4.2.6.8 and 6.1.1.4'
H H 0.0000 0.0000 'International Tables Vol C Tables 4.2.6.8 and 6.1.1.4'
Br Br -0.2901 2.4595 'International Tables Vol C Tables 4.2.6.8 and 6.1.1.4'
N N 0.0061 0.0033 'International Tables Vol C Tables 4.2.6.8 and 6.1.1.4'
O O 0.0106 0.0060 'International Tables Vol C Tables 4.2.6.8 and 6.1.1.4'
S S 0.1246 0.1234 'International Tables Vol C Tables 4.2.6.8 and 6.1.1.4'

loop_
_geom_angle_atom_site_label_1
_geom_angle_atom_site_label_2
_geom_angle_atom_site_label_3
_geom_angle
_geom_angle_site_symmetry_1
_geom_angle_site_symmetry_3
_geom_angle_publ_flag
O1 S1 C5 106.7(7) . . ?
O1 S1 C6 106.3(7) . . ?
C6 S1 C5 98.2(8) . . ?
O3 S2 C25 107.8(7) . . ?
O3 S2 C26 106.1(8) . . ?
C25 S2 C26 97.5(8) . . ?
C8 N1 H1 117.0 . . ?
C9 N1 H1 117.0 . . ?
C9 N1 C8 125.9(14) . . ?
C16 C42 H42 121.4 . . ?
C16 C42 C17 117.3(15) . . ?
C17 C42 H42 121.4 . . ?
C28 N3 H3A 116.7 . . ?
C29 N3 H3A 116.7 . . ?
C29 N3 C28 126.7(14) . . ?
C41 C40 H40 121.2 . . ?
C37 C40 H40 121.2 . . ?
C37 C40 C41 117.5(15) . . ?
C40 C41 H41 119.2 . . ?
C27 C41 C40 121.6(14) . . ?
C27 C41 H41 119.2 . . ?
C2 C1 Br1 119.3(15) . . ?
C2 C1 C15 122.5(19) . . ?
C15 C1 Br1 118.0(14) . . ?
C1 C2 H2 120.8 . . ?
C1 C2 C3 118.5(18) . . ?
C3 C2 H2 120.8 . . ?
C2 C3 H3 119.6 . . ?
C2 C3 C4 120.7(16) . . ?
C4 C3 H3 119.6 . . ?
C3 C4 C5 122.2(14) . . ?
C14 C4 C3 116.9(16) . . ?
C14 C4 C5 120.7(15) . . ?
S1 C5 H5A 108.6 . . ?
S1 C5 H5B 108.6 . . ?
C4 C5 S1 114.8(10) . . ?
C4 C5 H5A 108.6 . . ?
C4 C5 H5B 108.6 . . ?
H5A C5 H5B 107.5 . . ?
S1 C6 H6A 110.1 . . ?
S1 C6 H6B 110.1 . . ?
H6A C6 H6B 108.4 . . ?
C7 C6 S1 108.0(11) . . ?
C7 C6 H6A 110.1 . . ?
C7 C6 H6B 110.1 . . ?
C8 C7 C6 122.6(15) . . ?
C16 C7 C6 120.0(15) . . ?
C16 C7 C8 117.3(15) . . ?
C7 C8 N1 119.2(14) . . ?
C18 C8 N1 120.9(14) . . ?
C18 C8 C7 119.4(15) . . ?
O2 C9 N1 122.4(16) . . ?
O2 C9 C10 120.6(15) . . ?
N1 C9 C10 116.9(14) . . ?
C11 C10 C9 122.7(15) . . ?
C20 C10 C9 116.8(14) . . ?
C20 C10 C11 120.6(16) . . ?
C10 C11 H11 120.3 . . ?
C12 C11 C10 119.5(17) . . ?
C12 C11 H11 120.3 . . ?
C11 C12 H12 120.4 . . ?
C11 C12 C13 119.1(17) . . ?
C13 C12 H12 120.4 . . ?
C12 C13 H13 118.7 . . ?
C19 C13 C12 122.7(18) . . ?
C19 C13 H13 118.7 . . ?
C4 C14 H14 118.3 . . ?
C15 C14 C4 123.4(17) . . ?
C15 C14 H14 118.3 . . ?
C1 C15 H15 121.0 . . ?
C14 C15 C1 118.0(16) . . ?
C14 C15 H15 121.0 . . ?
C42 C16 C7 123.3(15) . . ?
C42 C16 H16 118.4 . . ?
C7 C16 H16 118.4 . . ?
C42 C17 Br2 118.0(13) . . ?
C18 C17 Br2 121.5(13) . . ?
C18 C17 C42 120.4(15) . . ?
C8 C18 H18 119.0 . . ?
C17 C18 C8 122.1(15) . . ?
C17 C18 H18 119.0 . . ?
C13 C19 H19 120.9 . . ?
C13 C19 C20 118.3(18) . . ?
C20 C19 H19 120.9 . . ?
C10 C20 C19 119.9(16) . . ?
C10 C20 H20 120.0 . . ?
C19 C20 H20 120.0 . . ?
C22 C21 Br3 119.2(13) . . ?
C22 C21 C35 120.5(16) . . ?
C35 C21 Br3 120.3(13) . . ?
C21 C22 H22 120.5 . . ?
C21 C22 C23 119.1(16) . . ?
C23 C22 H22 120.5 . . ?
C22 C23 H23 119.7 . . ?
C24 C23 C22 120.5(16) . . ?
C24 C23 H23 119.7 . . ?
C23 C24 C25 120.4(15) . . ?
C34 C24 C23 120.0(17) . . ?
C34 C24 C25 119.5(15) . . ?
S2 C25 H25A 108.5 . . ?
S2 C25 H25B 108.5 . . ?
C24 C25 S2 115.0(10) . . ?
C24 C25 H25A 108.5 . . ?
C24 C25 H25B 108.5 . . ?
H25A C25 H25B 107.5 . . ?
S2 C26 H26A 109.9 . . ?
S2 C26 H26B 109.9 . . ?
H26A C26 H26B 108.3 . . ?
C27 C26 S2 108.9(12) . . ?
C27 C26 H26A 109.9 . . ?
C27 C26 H26B 109.9 . . ?
C41 C27 C26 118.6(14) . . ?
C41 C27 C28 118.9(15) . . ?
C28 C27 C26 122.3(15) . . ?
N3 C28 C27 119.4(14) . . ?
C36 C28 N3 120.3(14) . . ?
C36 C28 C27 120.1(15) . . ?
O4 C29 N3 122.2(16) . . ?
O4 C29 C30 122.1(15) . . ?
N3 C29 C30 115.6(14) . . ?
C31 C30 C29 124.3(15) . . ?
C39 C30 C29 117.0(15) . . ?
C39 C30 C31 118.7(17) . . ?
C30 C31 H31 119.6 . . ?
C32 C31 C30 120.9(17) . . ?
C32 C31 H31 119.6 . . ?
C31 C32 H32 119.7 . . ?
C33 C32 C31 120.5(18) . . ?
C33 C32 H32 119.7 . . ?
C32 C33 H33 120.2 . . ?
C32 C33 C38 119.6(18) . . ?
C38 C33 H33 120.2 . . ?
C24 C34 H34 120.1 . . ?
C35 C34 C24 119.9(17) . . ?
C35 C34 H34 120.1 . . ?
C21 C35 H35 120.0 . . ?
C34 C35 C21 120.0(16) . . ?
C34 C35 H35 120.0 . . ?
C28 C36 H36 120.2 . . ?
C28 C36 C37 119.6(14) . . ?
C37 C36 H36 120.2 . . ?
C40 C37 Br4 119.1(14) . . ?
C40 C37 C36 122.2(15) . . ?
C36 C37 Br4 118.7(12) . . ?
C33 C38 H38 119.7 . . ?
C33 C38 C39 120.7(17) . . ?
C39 C38 H38 119.7 . . ?
C30 C39 C38 119.6(17) . . ?
C30 C39 H39 120.2 . . ?
C38 C39 H39 120.2 . . ?

loop_
_geom_bond_atom_site_label_1
_geom_bond_atom_site_label_2
_geom_bond_distance
_geom_bond_site_symmetry_2
_geom_bond_publ_flag
Br1 C1 1.92(2) . ?
Br2 C17 1.884(16) . ?
Br3 C21 1.888(17) . ?
Br4 C37 1.890(16) . ?
S1 O1 1.504(13) . ?
S1 C5 1.823(16) . ?
S1 C6 1.814(16) . ?
S2 O3 1.491(13) . ?
S2 C25 1.817(17) . ?
S2 C26 1.817(18) . ?
O2 C9 1.259(19) . ?
O4 C29 1.23(2) . ?
N1 H1 0.8800 . ?
N1 C8 1.44(2) . ?
N1 C9 1.35(2) . ?
C42 H42 0.9500 . ?
C42 C16 1.38(2) . ?
C42 C17 1.43(2) . ?
N3 H3A 0.8800 . ?
N3 C28 1.41(2) . ?
N3 C29 1.35(2) . ?
C40 H40 0.9500 . ?
C40 C41 1.42(2) . ?
C40 C37 1.37(2) . ?
C41 H41 0.9500 . ?
C41 C27 1.38(2) . ?
C1 C2 1.37(3) . ?
C1 C15 1.38(3) . ?
C2 H2 0.9500 . ?
C2 C3 1.41(3) . ?
C3 H3 0.9500 . ?
C3 C4 1.41(2) . ?
C4 C5 1.48(2) . ?
C4 C14 1.39(2) . ?
C5 H5A 0.9900 . ?
C5 H5B 0.9900 . ?
C6 H6A 0.9900 . ?
C6 H6B 0.9900 . ?
C6 C7 1.49(2) . ?
C7 C8 1.41(2) . ?
C7 C16 1.39(2) . ?
C8 C18 1.40(2) . ?
C9 C10 1.48(2) . ?
C10 C11 1.39(2) . ?
C10 C20 1.38(2) . ?
C11 H11 0.9500 . ?
C11 C12 1.36(3) . ?
C12 H12 0.9500 . ?
C12 C13 1.39(3) . ?
C13 H13 0.9500 . ?
C13 C19 1.34(3) . ?
C14 H14 0.9500 . ?
C14 C15 1.36(3) . ?
C15 H15 0.9500 . ?
C16 H16 0.9500 . ?
C17 C18 1.33(3) . ?
C18 H18 0.9500 . ?
C19 H19 0.9500 . ?
C19 C20 1.40(2) . ?
C20 H20 0.9500 . ?
C21 C22 1.39(2) . ?
C21 C35 1.40(2) . ?
C22 H22 0.9500 . ?
C22 C23 1.40(3) . ?
C23 H23 0.9500 . ?
C23 C24 1.39(2) . ?
C24 C25 1.51(2) . ?
C24 C34 1.39(3) . ?
C25 H25A 0.9900 . ?
C25 H25B 0.9900 . ?
C26 H26A 0.9900 . ?
C26 H26B 0.9900 . ?
C26 C27 1.50(2) . ?
C27 C28 1.41(2) . ?
C28 C36 1.38(2) . ?
C29 C30 1.48(2) . ?
C30 C31 1.40(2) . ?
C30 C39 1.39(2) . ?
C31 H31 0.9500 . ?
C31 C32 1.38(3) . ?
C32 H32 0.9500 . ?
C32 C33 1.37(3) . ?
C33 H33 0.9500 . ?
C33 C38 1.38(3) . ?
C34 H34 0.9500 . ?
C34 C35 1.39(3) . ?
C35 H35 0.9500 . ?
C36 H36 0.9500 . ?
C36 C37 1.39(2) . ?
C38 H38 0.9500 . ?
C38 C39 1.40(3) . ?
C39 H39 0.9500 . ?

loop_
_geom_torsion_atom_site_label_1
_geom_torsion_atom_site_label_2
_geom_torsion_atom_site_label_3
_geom_torsion_atom_site_label_4
_geom_torsion
_geom_torsion_site_symmetry_1
_geom_torsion_site_symmetry_2
_geom_torsion_site_symmetry_3
_geom_torsion_site_symmetry_4
_geom_torsion_publ_flag
Br1 C1 C2 C3 -176.3(12) . . . . ?
Br1 C1 C15 C14 175.9(12) . . . . ?
Br2 C17 C18 C8 -177.9(12) . . . . ?
Br3 C21 C22 C23 176.4(12) . . . . ?
Br3 C21 C35 C34 -176.6(13) . . . . ?
S1 C6 C7 C8 -95.6(16) . . . . ?
S1 C6 C7 C16 80.0(17) . . . . ?
S2 C26 C27 C41 79.0(16) . . . . ?
S2 C26 C27 C28 -95.1(16) . . . . ?
O1 S1 C5 C4 44.7(14) . . . . ?
O1 S1 C6 C7 63.2(13) . . . . ?
O2 C9 C10 C11 -155.7(16) . . . . ?
O2 C9 C10 C20 26(2) . . . . ?
O3 S2 C25 C24 42.8(13) . . . . ?
O3 S2 C26 C27 63.3(14) . . . . ?
O4 C29 C30 C31 -155.1(16) . . . . ?
O4 C29 C30 C39 23(2) . . . . ?
N1 C8 C18 C17 -174.1(15) . . . . ?
N1 C9 C10 C11 26(2) . . . . ?
N1 C9 C10 C20 -153.0(16) . . . . ?
C42 C17 C18 C8 5(3) . . . . ?
N3 C28 C36 C37 -173.6(14) . . . . ?
N3 C29 C30 C31 27(2) . . . . ?
N3 C29 C30 C39 -154.9(15) . . . . ?
C40 C41 C27 C26 -173.9(14) . . . . ?
C40 C41 C27 C28 0(2) . . . . ?
C41 C40 C37 Br4 177.3(11) . . . . ?
C41 C40 C37 C36 -1(2) . . . . ?
C41 C27 C28 N3 173.2(13) . . . . ?
C41 C27 C28 C36 -1(2) . . . . ?
C1 C2 C3 C4 1(2) . . . . ?
C2 C1 C15 C14 0(2) . . . . ?
C2 C3 C4 C5 174.1(14) . . . . ?
C2 C3 C4 C14 -2(2) . . . . ?
C3 C4 C5 S1 99.0(16) . . . . ?
C3 C4 C14 C15 1(2) . . . . ?
C4 C14 C15 C1 0(2) . . . . ?
C5 S1 C6 C7 173.3(12) . . . . ?
C5 C4 C14 C15 -174.7(15) . . . . ?
C6 S1 C5 C4 -65.2(13) . . . . ?
C6 C7 C8 N1 -13(2) . . . . ?
C6 C7 C8 C18 175.1(15) . . . . ?
C6 C7 C16 C42 -176.4(15) . . . . ?
C7 C8 C18 C17 -2(2) . . . . ?
C8 N1 C9 O2 -2(3) . . . . ?
C8 N1 C9 C10 176.3(14) . . . . ?
C8 C7 C16 C42 -1(2) . . . . ?
C9 N1 C8 C7 148.2(16) . . . . ?
C9 N1 C8 C18 -40(2) . . . . ?
C9 C10 C11 C12 -178.5(17) . . . . ?
C9 C10 C20 C19 178.7(16) . . . . ?
C10 C11 C12 C13 0(3) . . . . ?
C11 C10 C20 C19 0(3) . . . . ?
C11 C12 C13 C19 0(3) . . . . ?
C12 C13 C19 C20 0(3) . . . . ?
C13 C19 C20 C10 0(3) . . . . ?
C14 C4 C5 S1 -85.1(17) . . . . ?
C15 C1 C2 C3 0(3) . . . . ?
C16 C42 C17 Br2 176.9(12) . . . . ?
C16 C42 C17 C18 -6(2) . . . . ?
C16 C7 C8 N1 171.7(14) . . . . ?
C16 C7 C8 C18 -1(2) . . . . ?
C17 C42 C16 C7 4(3) . . . . ?
C20 C10 C11 C12 0(3) . . . . ?
C21 C22 C23 C24 0(2) . . . . ?
C22 C21 C35 C34 0(3) . . . . ?
C22 C23 C24 C25 -174.9(15) . . . . ?
C22 C23 C24 C34 1(2) . . . . ?
C23 C24 C25 S2 -82.9(16) . . . . ?
C23 C24 C34 C35 -1(2) . . . . ?
C24 C34 C35 C21 1(3) . . . . ?
C25 S2 C26 C27 174.3(12) . . . . ?
C25 C24 C34 C35 174.6(15) . . . . ?
C26 S2 C25 C24 -66.9(13) . . . . ?
C26 C27 C28 N3 -13(2) . . . . ?
C26 C27 C28 C36 173.0(14) . . . . ?
C27 C28 C36 C37 1(2) . . . . ?
C28 N3 C29 O4 -3(2) . . . . ?
C28 N3 C29 C30 174.3(14) . . . . ?
C28 C36 C37 Br4 -177.9(11) . . . . ?
C28 C36 C37 C40 0(2) . . . . ?
C29 N3 C28 C27 149.1(15) . . . . ?
C29 N3 C28 C36 -37(2) . . . . ?
C29 C30 C31 C32 179.5(15) . . . . ?
C29 C30 C39 C38 179.6(15) . . . . ?
C30 C31 C32 C33 1(3) . . . . ?
C31 C30 C39 C38 -3(2) . . . . ?
C31 C32 C33 C38 -2(3) . . . . ?
C32 C33 C38 C39 1(3) . . . . ?
C33 C38 C39 C30 1(3) . . . . ?
C34 C24 C25 S2 101.3(15) . . . . ?
C35 C21 C22 C23 0(3) . . . . ?
C37 C40 C41 C27 1(2) . . . . ?
C39 C30 C31 C32 2(2) . . . . ?
